data_7709514
loop_
_publ_author_name
'Saab, Marina'
'Nelson, David J.'
'Leech, Matthew C.'
'Lam, Kevin'
'Nolan, Steven P.'
'Nahra, Fady'
'Van Hecke, Kristof'

_publ_section_title
;
 Reactions of N-heterocyclic carbene-based chalcogenoureas with halogens:
 a diverse range of outcomes
;
_journal_name_full 'Dalton Transactions'
_journal_paper_doi 10.1039/D2DT00010E
_journal_year 2022
_chemical_formula_moiety '2(C15 H24 I2 N2 S), C H2 Cl2'
_chemical_formula_sum 'C31 H50 Cl2 I4 N4 S2'
_chemical_formula_weight 1121.37
_space_group_crystal_system monoclinic
_space_group_IT_number 13
_space_group_name_Hall '-P 2yac'
_space_group_name_H-M_alt 'P 1 2/n 1'
_atom_sites_solution_hydrogens geom
_atom_sites_solution_primary dual
_audit_creation_date 2021-10-18
_audit_creation_method
;
Olex2 1.2
(compiled 2018.05.29 svn.r3508 for OlexSys, GUI svn.r5506)
;
_audit_update_record
;
2021-11-12 deposited with the CCDC.	2022-02-07 downloaded from the CCDC.
;
_cell_angle_alpha 90
_cell_angle_beta 117.447(5)
_cell_angle_gamma 90
_cell_formula_units_Z 2
_cell_length_a 14.8192(6)
_cell_length_b 9.6293(3)
_cell_length_c 15.9429(6)
_cell_measurement_reflns_used 3852
_cell_measurement_temperature 100.0(1)
_cell_measurement_theta_max 73.5150
_cell_measurement_theta_min 3.3740
_cell_volume 2018.95(16)
_computing_cell_refinement 'CrysAlisPro 1.171.40.67a (Rigaku OD, 2019)'
_computing_data_collection 'CrysAlisPro 1.171.40.67a (Rigaku OD, 2019)'
_computing_data_reduction 'CrysAlisPro 1.171.40.67a (Rigaku OD, 2019)'
_computing_molecular_graphics 'Olex2 (Dolomanov et al., 2009)'
_computing_publication_material 'Olex2 (Dolomanov et al., 2009)'
_computing_structure_refinement 'ShelXL (Sheldrick, 2015)'
_computing_structure_solution 'ShelXT (Sheldrick, 2015)'
_diffrn_ambient_environment N~2~
_diffrn_ambient_temperature 100.0(1)
_diffrn_detector 'CCD plate'
_diffrn_detector_area_resol_mean 10.4839
_diffrn_detector_type Atlas
_diffrn_measured_fraction_theta_full 0.963
_diffrn_measured_fraction_theta_max 0.922
_diffrn_measurement_details
;
List of Runs (angles in degrees, time in seconds):

  # Type    Start    End  Width  t~exp~   \w     \q     \k     \f   Frames
#--------------------------------------------------------------------------
  1  \w    -70.00  31.00   1.00    2.25    --  -41.68  57.00 -30.00  101
  2  \w    -87.00  -6.00   1.00    2.25    --  -41.68 125.00 150.00   81
  3  \w     17.00 116.00   1.00    2.25    --   41.68  38.00  60.00   99
  4  \w     30.00 134.00   1.00    7.50    --  106.01 -30.00 -90.00  104
  5  \w     33.00 112.00   1.00    7.50    --  106.01-125.00  90.00   79
  6  \w     18.00 178.00   1.00    7.50    --  106.01   0.00   0.00  160
  7  \w     14.00 115.00   1.00    2.25    --   41.68  57.00 -60.00  101
  8  \w     14.00 115.00   1.00    2.25    --   41.68  57.00-150.00  101
  9  \w     77.00  96.00   1.00    7.50    --  106.01  61.00  60.00   19
;
_diffrn_measurement_device 'four-circle diffractometer'
_diffrn_measurement_device_type 'SuperNova, Dual, Cu at home/near, Atlas'
_diffrn_measurement_method '\w scans'
_diffrn_orient_matrix_type 'CrysAlisPro convention (1999,Acta A55,543-557)'
_diffrn_orient_matrix_UB_11 -0.0462490000
_diffrn_orient_matrix_UB_12 0.0535063000
_diffrn_orient_matrix_UB_13 0.0628174000
_diffrn_orient_matrix_UB_21 0.1046718000
_diffrn_orient_matrix_UB_22 -0.0123400000
_diffrn_orient_matrix_UB_23 0.0876916000
_diffrn_orient_matrix_UB_31 0.0251598000
_diffrn_orient_matrix_UB_32 0.1502278000
_diffrn_orient_matrix_UB_33 -0.0152012000
_diffrn_radiation_monochromator mirror
_diffrn_radiation_probe x-ray
_diffrn_radiation_type CuK\a
_diffrn_radiation_wavelength 1.54184
_diffrn_reflns_av_R_equivalents 0.0637
_diffrn_reflns_av_unetI/netI 0.0579
_diffrn_reflns_Laue_measured_fraction_full 0.963
_diffrn_reflns_Laue_measured_fraction_max 0.922
_diffrn_reflns_limit_h_max 18
_diffrn_reflns_limit_h_min -16
_diffrn_reflns_limit_k_max 11
_diffrn_reflns_limit_k_min -10
_diffrn_reflns_limit_l_max 19
_diffrn_reflns_limit_l_min -18
_diffrn_reflns_number 9337
_diffrn_reflns_point_group_measured_fraction_full 0.963
_diffrn_reflns_point_group_measured_fraction_max 0.922
_diffrn_reflns_theta_full 67.684
_diffrn_reflns_theta_max 73.947
_diffrn_reflns_theta_min 4.592
_diffrn_source 'micro-focus sealed X-ray tube'
_diffrn_source_type 'SuperNova (Cu) X-ray Source'
_exptl_absorpt_coefficient_mu 26.621
_exptl_absorpt_correction_T_max 1.000
_exptl_absorpt_correction_T_min 0.745
_exptl_absorpt_correction_type gaussian
_exptl_absorpt_process_details
;
CrysAlisPro 1.171.40.67a (Rigaku Oxford Diffraction, 2019)
Numerical absorption correction based on gaussian integration over
			a multifaceted crystal model
Empirical absorption correction using spherical harmonics,
 implemented in SCALE3 ABSPACK scaling algorithm.
;
_exptl_crystal_colour orange
_exptl_crystal_colour_primary orange
_exptl_crystal_density_diffrn 1.845
_exptl_crystal_description irregular
_exptl_crystal_F_000 1084
_exptl_crystal_size_max 0.14
_exptl_crystal_size_mid 0.111
_exptl_crystal_size_min 0.054
_refine_diff_density_max 3.132
_refine_diff_density_min -1.709
_refine_diff_density_rms 0.366
_refine_ls_extinction_method none
_refine_ls_goodness_of_fit_ref 1.056
_refine_ls_hydrogen_treatment constr
_refine_ls_matrix_type full
_refine_ls_number_parameters 195
_refine_ls_number_reflns 3769
_refine_ls_number_restraints 0
_refine_ls_restrained_S_all 1.056
_refine_ls_R_factor_all 0.0669
_refine_ls_R_factor_gt 0.0561
_refine_ls_shift/su_max 0.001
_refine_ls_shift/su_mean 0.000
_refine_ls_structure_factor_coef Fsqd
_refine_ls_weighting_details 'w=1/[\s^2^(Fo^2^)+(0.1015P)^2^+1.8576P] where P=(Fo^2^+2Fc^2^)/3'
_refine_ls_weighting_scheme calc
_refine_ls_wR_factor_gt 0.1573
_refine_ls_wR_factor_ref 0.1686
_reflns_Friedel_coverage 0.000
_reflns_number_gt 3101
_reflns_number_total 3769
_reflns_threshold_expression 'I > 2\s(I)'
_cod_data_source_file d2dt00010e2.cif
_cod_data_source_block ms---359
_cod_original_cell_volume 2018.95(15)
_cod_database_code 7709514
_shelx_shelxl_version_number 2018/3
_chemical_oxdiff_formula 'C14 H24 N2 S I2'
_shelx_space_group_comment
;
The symmetry employed for this shelxl refinement is uniquely defined
by the following loop, which should always be used as a source of
symmetry information in preference to the above space-group names.
They are only intended as comments.
;
_shelx_estimated_absorpt_t_max 0.327
_shelx_estimated_absorpt_t_min 0.118
_reflns_odcompleteness_completeness 96.70
_reflns_odcompleteness_iscentric 1
_reflns_odcompleteness_theta 66.97
_olex2_refinement_description
;
1. Fixed Uiso
 At 1.2 times of:
  All C(H) groups, All C(H,H) groups
2. Others
 Fixed Sof: H16A(0.5) H16B(0.5)
3.a Ternary CH refined with riding coordinates:
 C4(H4), C10(H10)
3.b Secondary CH2 refined with riding coordinates:
 C5(H5A,H5B), C6(H6A,H6B), C7(H7A,H7B), C8(H8A,H8B), C9(H9A,H9B), C11(H11A,
 H11B), C12(H12A,H12B), C13(H13A,H13B), C14(H14A,H14B), C15(H15A,H15B),
 C16(H16A,H16B)
3.c Aromatic/amide H refined with riding coordinates:
 C2(H2), C3(H3)
;
_olex2_date_sample_data_collection 2021-10-18
_olex2_exptl_crystal_mounting_method 'mounted on a LithoLoop'
_olex2_submission_special_instructions 'No special instructions were received'
_oxdiff_exptl_absorpt_empirical_details
;
Empirical correction (ABSPACK) includes:
- Absorption correction using spherical harmonics
- Frame scaling
;
_oxdiff_exptl_absorpt_empirical_full_max 2.190
_oxdiff_exptl_absorpt_empirical_full_min 0.472

loop_
_space_group_symop_operation_xyz
'x, y, z'
'-x+1/2, y, -z+1/2'
'-x, -y, -z'
'x-1/2, -y, z-1/2'

loop_
_atom_site_label
_atom_site_type_symbol
_atom_site_fract_x
_atom_site_fract_y
_atom_site_fract_z
_atom_site_U_iso_or_equiv
_atom_site_adp_type
_atom_site_occupancy
_atom_site_site_symmetry_order
_atom_site_calc_flag
_atom_site_refinement_flags_posn
_atom_site_refinement_flags_adp
_atom_site_refinement_flags_occupancy
_atom_site_disorder_assembly
_atom_site_disorder_group
I1 I 0.49801(4) 0.55549(6) 0.73848(4) 0.02728(19) Uani 1 1 d . . . . .
I2 I 0.51571(4) 0.86387(6) 0.74408(4) 0.0331(2) Uani 1 1 d . . . . .
S1 S 0.48007(17) 0.2837(2) 0.73166(15) 0.0281(4) Uani 1 1 d . . . . .
N1 N 0.3209(5) 0.2571(7) 0.5510(5) 0.0235(14) Uani 1 1 d . . . . .
N2 N 0.4706(5) 0.2571(7) 0.5560(5) 0.0230(13) Uani 1 1 d . . . . .
C1 C 0.4230(6) 0.2657(8) 0.6111(6) 0.0233(16) Uani 1 1 d . . . . .
C2 C 0.3979(7) 0.2423(9) 0.4624(6) 0.0276(17) Uani 1 1 d . . . . .
H2 H 0.410551 0.233620 0.409377 0.033 Uiso 1 1 calc R . . . .
C3 C 0.3059(7) 0.2423(9) 0.4606(6) 0.0290(18) Uani 1 1 d . . . . .
H3 H 0.242063 0.233634 0.405949 0.035 Uiso 1 1 calc R . . . .
C4 C 0.2427(6) 0.2494(9) 0.5842(6) 0.0236(16) Uani 1 1 d . . . . .
H4 H 0.272163 0.289787 0.649213 0.028 Uiso 1 1 calc R . . . .
C5 C 0.2159(7) 0.0984(9) 0.5899(6) 0.0261(17) Uani 1 1 d . . . . .
H5A H 0.277673 0.047408 0.634042 0.031 Uiso 1 1 calc R . . . .
H5B H 0.189872 0.054680 0.526807 0.031 Uiso 1 1 calc R . . . .
C6 C 0.1356(7) 0.0889(9) 0.6241(6) 0.0270(17) Uani 1 1 d . . . . .
H6A H 0.116512 -0.009472 0.624633 0.032 Uiso 1 1 calc R . . . .
H6B H 0.163907 0.124961 0.689464 0.032 Uiso 1 1 calc R . . . .
C7 C 0.0415(7) 0.1723(9) 0.5601(6) 0.0298(18) Uani 1 1 d . . . . .
H7A H 0.010609 0.132773 0.495516 0.036 Uiso 1 1 calc R . . . .
H7B H -0.009218 0.166598 0.584128 0.036 Uiso 1 1 calc R . . . .
C8 C 0.0697(7) 0.3218(9) 0.5571(7) 0.0305(18) Uani 1 1 d . . . . .
H8A H 0.097674 0.362237 0.621288 0.037 Uiso 1 1 calc R . . . .
H8B H 0.008038 0.375006 0.515240 0.037 Uiso 1 1 calc R . . . .
C9 C 0.1486(7) 0.3338(9) 0.5205(6) 0.0271(17) Uani 1 1 d . . . . .
H9A H 0.119549 0.298595 0.454915 0.032 Uiso 1 1 calc R . . . .
H9B H 0.167559 0.432420 0.520503 0.032 Uiso 1 1 calc R . . . .
C10 C 0.5819(7) 0.2601(8) 0.5920(6) 0.0253(16) Uani 1 1 d . . . . .
H10 H 0.614438 0.277253 0.661729 0.030 Uiso 1 1 calc R . . . .
C11 C 0.6107(8) 0.3779(11) 0.5460(9) 0.047(3) Uani 1 1 d . . . . .
H11A H 0.589929 0.467610 0.562271 0.056 Uiso 1 1 calc R . . . .
H11B H 0.574561 0.367138 0.476483 0.056 Uiso 1 1 calc R . . . .
C12 C 0.7268(8) 0.3777(12) 0.5806(9) 0.054(3) Uani 1 1 d . . . . .
H12A H 0.744374 0.451599 0.547418 0.065 Uiso 1 1 calc R . . . .
H12B H 0.762441 0.398123 0.649140 0.065 Uiso 1 1 calc R . . . .
C13 C 0.7618(8) 0.2405(13) 0.5625(7) 0.045(2) Uani 1 1 d . . . . .
H13A H 0.730338 0.223385 0.493572 0.054 Uiso 1 1 calc R . . . .
H13B H 0.836500 0.242118 0.587096 0.054 Uiso 1 1 calc R . . . .
C14 C 0.7336(8) 0.1265(10) 0.6091(8) 0.040(2) Uani 1 1 d . . . . .
H14A H 0.768674 0.140835 0.678352 0.048 Uiso 1 1 calc R . . . .
H14B H 0.756773 0.036764 0.595551 0.048 Uiso 1 1 calc R . . . .
C15 C 0.6191(7) 0.1204(9) 0.5749(7) 0.033(2) Uani 1 1 d . . . . .
H15A H 0.583762 0.097909 0.506683 0.040 Uiso 1 1 calc R . . . .
H15B H 0.603324 0.046512 0.609397 0.040 Uiso 1 1 calc R . . . .
Cl1 Cl 0.1936(2) 0.6624(3) 0.64727(18) 0.0538(7) Uani 1 1 d . . . . .
C16 C 0.250000 0.7622(14) 0.750000 0.039(3) Uani 1 2 d S T P . .
H16A H 0.197665 0.822784 0.753117 0.047 Uiso 0.5 1 calc R . . . .
H16B H 0.302336 0.822782 0.746884 0.047 Uiso 0.5 1 calc R . . . .

loop_
_atom_site_aniso_label
_atom_site_aniso_U_11
_atom_site_aniso_U_22
_atom_site_aniso_U_33
_atom_site_aniso_U_23
_atom_site_aniso_U_13
_atom_site_aniso_U_12
I1 0.0268(3) 0.0336(3) 0.0210(3) -0.00430(18) 0.0106(2) 0.0001(2)
I2 0.0377(4) 0.0324(3) 0.0292(3) -0.00251(19) 0.0155(3) 0.0000(2)
S1 0.0269(10) 0.0339(11) 0.0228(10) -0.0012(7) 0.0110(8) -0.0013(8)
N1 0.023(4) 0.029(3) 0.018(3) -0.001(3) 0.008(3) -0.003(3)
N2 0.025(4) 0.024(3) 0.022(3) -0.001(3) 0.013(3) -0.001(3)
C1 0.026(4) 0.026(4) 0.021(4) -0.001(3) 0.013(3) -0.003(3)
C2 0.032(5) 0.029(4) 0.026(4) -0.004(3) 0.016(4) -0.001(3)
C3 0.025(4) 0.028(4) 0.033(5) -0.007(3) 0.012(4) -0.001(3)
C4 0.023(4) 0.029(4) 0.019(4) -0.003(3) 0.009(3) -0.003(3)
C5 0.024(4) 0.027(4) 0.027(4) 0.003(3) 0.011(3) 0.008(3)
C6 0.028(5) 0.031(4) 0.023(4) 0.004(3) 0.013(4) 0.002(3)
C7 0.027(5) 0.029(4) 0.033(5) 0.000(4) 0.014(4) -0.003(4)
C8 0.025(4) 0.031(4) 0.035(5) 0.003(4) 0.013(4) 0.004(3)
C9 0.032(5) 0.025(4) 0.026(4) 0.000(3) 0.015(4) -0.002(3)
C10 0.028(4) 0.023(4) 0.027(4) -0.001(3) 0.015(4) -0.002(3)
C11 0.030(5) 0.040(6) 0.072(8) 0.027(5) 0.024(5) 0.007(4)
C12 0.030(6) 0.058(7) 0.074(8) 0.034(6) 0.025(6) 0.004(5)
C13 0.026(5) 0.080(7) 0.028(5) 0.012(5) 0.012(4) 0.011(5)
C14 0.035(5) 0.033(5) 0.046(6) -0.008(4) 0.014(5) 0.005(4)
C15 0.033(5) 0.028(5) 0.039(5) -0.006(4) 0.017(4) -0.001(4)
Cl1 0.0487(15) 0.0750(18) 0.0345(13) -0.0167(12) 0.0164(11) -0.0175(14)
C16 0.045(8) 0.032(7) 0.031(7) 0.000 0.010(6) 0.000

loop_
_atom_type_symbol
_atom_type_description
_atom_type_scat_dispersion_real
_atom_type_scat_dispersion_imag
_atom_type_scat_source
C C 0.0181 0.0091 'International Tables Vol C Tables 4.2.6.8 and 6.1.1.4'
H H 0.0000 0.0000 'International Tables Vol C Tables 4.2.6.8 and 6.1.1.4'
Cl Cl 0.3639 0.7018 'International Tables Vol C Tables 4.2.6.8 and 6.1.1.4'
I I -0.3257 6.8362 'International Tables Vol C Tables 4.2.6.8 and 6.1.1.4'
N N 0.0311 0.0180 'International Tables Vol C Tables 4.2.6.8 and 6.1.1.4'
S S 0.3331 0.5567 'International Tables Vol C Tables 4.2.6.8 and 6.1.1.4'

loop_
_exptl_crystal_face_index_h
_exptl_crystal_face_index_k
_exptl_crystal_face_index_l
_exptl_crystal_face_perp_dist
-2 3 -7 0.0933
4 6 -1 0.0223
1 -3 7 0.0282
-4 -6 1 0.0311
2 6 -2 0.0264
-9 -1 8 0.0346
-2 -6 2 0.0297
9 1 -8 0.0418
-10 0 4 0.0378

loop_
_geom_angle_atom_site_label_1
_geom_angle_atom_site_label_2
_geom_angle_atom_site_label_3
_geom_angle
_geom_angle_site_symmetry_1
_geom_angle_site_symmetry_3
_geom_angle_publ_flag
S1 I1 I2 179.26(6) . . ?
C1 S1 I1 97.8(3) . . ?
C1 N1 C4 123.2(7) . . ?
C3 N1 C1 109.6(7) . . ?
C3 N1 C4 126.9(7) . . ?
C1 N2 C2 108.9(7) . . ?
C1 N2 C10 124.6(7) . . ?
C2 N2 C10 126.5(7) . . ?
N1 C1 S1 127.3(6) . . ?
N2 C1 S1 126.5(6) . . ?
N2 C1 N1 106.2(7) . . ?
C3 C2 N2 107.3(8) . . ?
C2 C3 N1 108.0(8) . . ?
N1 C4 C5 109.8(7) . . ?
N1 C4 C9 111.2(7) . . ?
C5 C4 C9 111.5(7) . . ?
C4 C5 C6 110.3(7) . . ?
C7 C6 C5 110.8(7) . . ?
C8 C7 C6 110.1(7) . . ?
C7 C8 C9 110.8(7) . . ?
C4 C9 C8 109.3(7) . . ?
N2 C10 C11 109.8(7) . . ?
N2 C10 C15 110.1(7) . . ?
C11 C10 C15 111.7(8) . . ?
C10 C11 C12 110.0(8) . . ?
C13 C12 C11 111.1(10) . . ?
C14 C13 C12 110.7(9) . . ?
C13 C14 C15 111.9(8) . . ?
C10 C15 C14 109.6(7) . . ?
Cl1 C16 Cl1 113.2(8) . 2_556 ?

loop_
_geom_bond_atom_site_label_1
_geom_bond_atom_site_label_2
_geom_bond_distance
_geom_bond_site_symmetry_2
_geom_bond_publ_flag
I1 I2 2.9787(8) . ?
I1 S1 2.628(2) . ?
S1 C1 1.715(8) . ?
N1 C1 1.370(11) . ?
N1 C3 1.361(11) . ?
N1 C4 1.481(10) . ?
N2 C1 1.360(10) . ?
N2 C2 1.388(11) . ?
N2 C10 1.476(11) . ?
C2 C3 1.350(12) . ?
C4 C5 1.521(11) . ?
C4 C9 1.526(11) . ?
C5 C6 1.523(11) . ?
C6 C7 1.522(11) . ?
C7 C8 1.506(12) . ?
C8 C9 1.533(12) . ?
C10 C11 1.515(12) . ?
C10 C15 1.525(11) . ?
C11 C12 1.547(14) . ?
C12 C13 1.495(16) . ?
C13 C14 1.489(15) . ?
C14 C15 1.525(13) . ?
Cl1 C16 1.744(8) . ?

loop_
_exptl_oxdiff_crystal_face_indexfrac_h
_exptl_oxdiff_crystal_face_indexfrac_k
_exptl_oxdiff_crystal_face_indexfrac_l
_exptl_oxdiff_crystal_face_x
_exptl_oxdiff_crystal_face_y
_exptl_oxdiff_crystal_face_z
-1.7171 3.0201 -7.0162 -0.1997 -0.8323 0.5171
4.0446 5.5979 -0.6800 0.0697 0.2946 0.9531
1.3187 -3.4404 6.9057 0.1887 0.7861 -0.5886
-4.1072 -5.5554 0.5158 -0.0749 -0.3161 -0.9458
1.8914 6.1043 -1.7414 0.1298 -0.0301 0.9911
-8.6345 -1.2812 7.8672 0.8250 -0.1981 -0.5293
-2.0093 -6.0852 1.8487 -0.1165 0.0269 -0.9928
8.7758 0.6487 -7.9939 -0.8733 0.2096 0.4398
-9.5851 -0.0690 3.9753 0.6893 -0.6538 -0.3119
